data_7706016
loop_
_publ_author_name
'Arata, Shogo'
'Suzuki, Kosuke'
'Yamaguchi, Kazuya'
'Sunada, Yusuke'

_publ_section_title
;
 Supersilyl as an effective monodentate ligand to stabilize
 four-coordinate manganese(II) complexes.
;
_journal_issue 48
_journal_name_full 'Dalton transactions (Cambridge, England : 2003)'
_journal_page_first 17537
_journal_page_last 17541
_journal_paper_doi 10.1039/d0dt03837g
_journal_volume 49
_journal_year 2020
_chemical_formula_moiety 'C32 H70 Mn N4 Si4'
_chemical_formula_sum 'C32 H70 Mn N4 Si4'
_chemical_formula_weight 678.21
_space_group_crystal_system monoclinic
_space_group_IT_number 14
_space_group_name_Hall '-P 2yn'
_space_group_name_H-M_alt 'P 1 21/n 1'
_atom_sites_solution_hydrogens geom
_atom_sites_solution_primary direct
_atom_sites_solution_secondary difmap
_audit_update_record
;
2020-08-31 deposited with the CCDC.	2020-12-01 downloaded from the CCDC.
;
_cell_angle_alpha 90.0000
_cell_angle_beta 90.882(2)
_cell_angle_gamma 90.0000
_cell_formula_units_Z 4
_cell_length_a 10.0789(16)
_cell_length_b 23.499(4)
_cell_length_c 18.131(3)
_cell_measurement_reflns_used 7932
_cell_measurement_temperature 203
_cell_measurement_theta_max 27.48
_cell_measurement_theta_min 3.17
_cell_volume 4293.7(12)
_computing_cell_refinement CrystalClear
_computing_data_collection 'CrystalClear (Rigaku Inc., 2008)'
_computing_data_reduction CrystalClear
_computing_molecular_graphics 'CrystalStructure 4.3'
_computing_publication_material 'CrystalStructure 4.3 (Rigaku, 2018)'
_computing_structure_refinement 'SHELXL Version 2017/1 (Sheldrick, 2008)'
_computing_structure_solution 'SHELXT Version 2014/5 (Sheldrick, 2014)'
_diffrn_ambient_temperature 203
_diffrn_detector_area_resol_mean 7.111
_diffrn_measured_fraction_theta_full 0.991
_diffrn_measured_fraction_theta_max 0.984
_diffrn_measurement_device_type 'Rigaku Saturn724'
_diffrn_measurement_method \w
_diffrn_radiation_type 'Mo K\a'
_diffrn_radiation_wavelength 0.71075
_diffrn_reflns_av_R_equivalents 0.1078
_diffrn_reflns_av_unetI/netI 0.0736
_diffrn_reflns_Laue_measured_fraction_full 0.991
_diffrn_reflns_Laue_measured_fraction_max 0.984
_diffrn_reflns_limit_h_max 13
_diffrn_reflns_limit_h_min -8
_diffrn_reflns_limit_k_max 30
_diffrn_reflns_limit_k_min -30
_diffrn_reflns_limit_l_max 23
_diffrn_reflns_limit_l_min -20
_diffrn_reflns_number 35096
_diffrn_reflns_point_group_measured_fraction_full 0.991
_diffrn_reflns_point_group_measured_fraction_max 0.984
_diffrn_reflns_theta_full 25.242
_diffrn_reflns_theta_max 27.484
_diffrn_reflns_theta_min 3.167
_diffrn_standards_number 0
_exptl_absorpt_coefficient_mu 0.442
_exptl_absorpt_correction_T_max 0.936
_exptl_absorpt_correction_T_min 0.768
_exptl_absorpt_correction_type multi-scan
_exptl_absorpt_process_details 'REQAB (Rigaku, 1998)'
_exptl_crystal_colour colorless
_exptl_crystal_density_diffrn 1.049
_exptl_crystal_density_method 'not measured'
_exptl_crystal_description block
_exptl_crystal_F_000 1484.00
_exptl_crystal_size_max 0.200
_exptl_crystal_size_mid 0.150
_exptl_crystal_size_min 0.150
_refine_diff_density_max 0.44
_refine_diff_density_min -0.44
_refine_ls_extinction_method none
_refine_ls_goodness_of_fit_ref 1.089
_refine_ls_hydrogen_treatment constr
_refine_ls_number_parameters 370
_refine_ls_number_reflns 9686
_refine_ls_number_restraints 0
_refine_ls_R_factor_all 0.0792
_refine_ls_R_factor_gt 0.0635
_refine_ls_shift/su_max 0.001
_refine_ls_structure_factor_coef Fsqd
_refine_ls_weighting_details 'w = 1/[\s^2^(Fo^2^)+(0.0671P)^2^+2.9677P] where P=(Fo^2^+2Fc^2^)/3'
_refine_ls_weighting_scheme calc
_refine_ls_wR_factor_gt 0.1638
_refine_ls_wR_factor_ref 0.1754
_reflns_Friedel_coverage 0.000
_reflns_number_gt 7680
_reflns_number_total 9686
_reflns_threshold_expression F^2^>2.0\s(F^2^)
_cod_data_source_file d0dt03837g2.cif
_cod_data_source_block Mn(NHC)2(Si)(Me)
_cod_depositor_comments 'Adding full bibliography for 7706013--7706016.cif.'
_cod_original_cell_volume 4293.8(12)
_cod_database_code 7706016

loop_
_space_group_symop_id
_space_group_symop_operation_xyz
1 +X,+Y,+Z
2 1/2-X,1/2+Y,1/2-Z
3 -X,-Y,-Z
4 -1/2+X,-1/2-Y,-1/2+Z

loop_
_atom_site_label
_atom_site_type_symbol
_atom_site_fract_x
_atom_site_fract_y
_atom_site_fract_z
_atom_site_U_iso_or_equiv
_atom_site_adp_type
_atom_site_occupancy
_atom_site_site_symmetry_order
_atom_site_calc_flag
_atom_site_refinement_flags_posn
_atom_site_refinement_flags_adp
_atom_site_refinement_flags_occupancy
_atom_site_disorder_assembly
_atom_site_disorder_group
Mn1 Mn 0.67630(4) 0.32132(2) 0.28199(2) 0.02845(13) Uani 1 1 d . . . . .
Si1 Si 0.54155(8) 0.41303(3) 0.24015(4) 0.03335(19) Uani 1 1 d . . . . .
Si2 Si 0.48000(9) 0.49230(4) 0.30983(5) 0.0473(2) Uani 1 1 d . . . . .
Si3 Si 0.64308(10) 0.45369(4) 0.13731(5) 0.0488(2) Uani 1 1 d . . . . .
Si4 Si 0.33812(9) 0.37977(4) 0.19400(6) 0.0534(3) Uani 1 1 d . . . . .
N1 N 0.9055(2) 0.36762(10) 0.40227(13) 0.0346(5) Uani 1 1 d . . . . .
N2 N 0.9243(2) 0.27827(10) 0.38062(13) 0.0346(5) Uani 1 1 d . . . . .
N3 N 0.5164(2) 0.20508(10) 0.32633(13) 0.0372(5) Uani 1 1 d . . . . .
N4 N 0.5429(2) 0.25739(10) 0.42250(12) 0.0336(5) Uani 1 1 d . . . . .
C1 C 0.7557(3) 0.28244(13) 0.18136(14) 0.0357(6) Uani 1 1 d . . . . .
H1A H 0.685468 0.279339 0.144388 0.043 Uiso 1 1 calc R U . . .
H1B H 0.826557 0.306011 0.162555 0.043 Uiso 1 1 calc R U . . .
H1C H 0.789979 0.244847 0.192816 0.043 Uiso 1 1 calc R U . . .
C2 C 0.4319(5) 0.4702(2) 0.4057(2) 0.0782(13) Uani 1 1 d . . . . .
H2A H 0.360329 0.442682 0.402638 0.094 Uiso 1 1 calc R U . . .
H2B H 0.507824 0.453296 0.430775 0.094 Uiso 1 1 calc R U . . .
H2C H 0.402696 0.503351 0.432917 0.094 Uiso 1 1 calc R U . . .
C3 C 0.3352(4) 0.53590(19) 0.2741(3) 0.0837(14) Uani 1 1 d . . . . .
H3A H 0.353285 0.548828 0.224422 0.100 Uiso 1 1 calc R U . . .
H3B H 0.255608 0.512705 0.273515 0.100 Uiso 1 1 calc R U . . .
H3C H 0.322467 0.568544 0.305927 0.100 Uiso 1 1 calc R U . . .
C4 C 0.6187(4) 0.54549(16) 0.3214(2) 0.0651(10) Uani 1 1 d . . . . .
H4A H 0.647153 0.558239 0.273327 0.078 Uiso 1 1 calc R U . . .
H4B H 0.587586 0.577839 0.349570 0.078 Uiso 1 1 calc R U . . .
H4C H 0.692714 0.527785 0.347428 0.078 Uiso 1 1 calc R U . . .
C5 C 0.5689(6) 0.52338(18) 0.1054(3) 0.0914(16) Uani 1 1 d . . . . .
H5A H 0.568741 0.550077 0.146249 0.110 Uiso 1 1 calc R U . . .
H5B H 0.621332 0.538759 0.065687 0.110 Uiso 1 1 calc R U . . .
H5C H 0.478635 0.517124 0.088032 0.110 Uiso 1 1 calc R U . . .
C6 C 0.8233(5) 0.4670(3) 0.1581(3) 0.0939(17) Uani 1 1 d . . . . .
H6A H 0.831752 0.491569 0.200964 0.113 Uiso 1 1 calc R U . . .
H6B H 0.867589 0.431147 0.168058 0.113 Uiso 1 1 calc R U . . .
H6C H 0.863734 0.485322 0.116085 0.113 Uiso 1 1 calc R U . . .
C7 C 0.6378(4) 0.40620(17) 0.05418(19) 0.0645(10) Uani 1 1 d . . . . .
H7A H 0.546229 0.397901 0.040952 0.077 Uiso 1 1 calc R U . . .
H7B H 0.680327 0.425157 0.013306 0.077 Uiso 1 1 calc R U . . .
H7C H 0.684182 0.370983 0.065279 0.077 Uiso 1 1 calc R U . . .
C8 C 0.2328(5) 0.4303(2) 0.1386(3) 0.109(2) Uani 1 1 d . . . . .
H8A H 0.283406 0.444715 0.097530 0.130 Uiso 1 1 calc R U . . .
H8B H 0.154773 0.410486 0.119932 0.130 Uiso 1 1 calc R U . . .
H8C H 0.205808 0.461700 0.169581 0.130 Uiso 1 1 calc R U . . .
C9 C 0.3650(4) 0.31715(18) 0.1312(3) 0.0718(12) Uani 1 1 d . . . . .
H9A H 0.419331 0.288957 0.156421 0.086 Uiso 1 1 calc R U . . .
H9B H 0.280000 0.300484 0.117656 0.086 Uiso 1 1 calc R U . . .
H9C H 0.409544 0.329756 0.087008 0.086 Uiso 1 1 calc R U . . .
C10 C 0.2343(4) 0.3537(2) 0.2720(3) 0.0929(16) Uani 1 1 d . . . . .
H10A H 0.285675 0.327299 0.302089 0.111 Uiso 1 1 calc R U . . .
H10B H 0.207233 0.385709 0.301985 0.111 Uiso 1 1 calc R U . . .
H10C H 0.156198 0.334495 0.252336 0.111 Uiso 1 1 calc R U . . .
C11 C 0.8522(3) 0.32490(11) 0.36054(15) 0.0307(6) Uani 1 1 d . . . . .
C12 C 1.0083(3) 0.34767(14) 0.44763(16) 0.0393(6) Uani 1 1 d . . . . .
C13 C 1.0199(3) 0.29135(14) 0.43416(16) 0.0398(7) Uani 1 1 d . . . . .
C14 C 0.8611(3) 0.42699(12) 0.39324(17) 0.0390(6) Uani 1 1 d . . . . .
H14 H 0.785858 0.426392 0.357511 0.047 Uiso 1 1 calc R U . . .
C15 C 0.8086(4) 0.45172(17) 0.4643(2) 0.0589(9) Uani 1 1 d . . . . .
H15A H 0.780628 0.490705 0.455857 0.071 Uiso 1 1 calc R U . . .
H15B H 0.733640 0.429343 0.480459 0.071 Uiso 1 1 calc R U . . .
H15C H 0.878028 0.450935 0.501908 0.071 Uiso 1 1 calc R U . . .
C16 C 0.9687(4) 0.46341(15) 0.3593(2) 0.0554(9) Uani 1 1 d . . . . .
H16A H 0.937042 0.502189 0.353951 0.067 Uiso 1 1 calc R U . . .
H16B H 1.047114 0.462957 0.391003 0.067 Uiso 1 1 calc R U . . .
H16C H 0.990791 0.448335 0.311191 0.067 Uiso 1 1 calc R U . . .
C17 C 1.0877(3) 0.38260(17) 0.5018(2) 0.0576(9) Uani 1 1 d . . . . .
H17A H 1.058032 0.421842 0.499764 0.069 Uiso 1 1 calc R U . . .
H17B H 1.075472 0.367779 0.551185 0.069 Uiso 1 1 calc R U . . .
H17C H 1.180933 0.380735 0.489522 0.069 Uiso 1 1 calc R U . . .
C18 C 1.1152(4) 0.25009(16) 0.4679(2) 0.0620(10) Uani 1 1 d . . . . .
H18A H 1.099562 0.212569 0.447222 0.074 Uiso 1 1 calc R U . . .
H18B H 1.205182 0.261949 0.457613 0.074 Uiso 1 1 calc R U . . .
H18C H 1.102791 0.248891 0.520824 0.074 Uiso 1 1 calc R U . . .
C19 C 0.8990(3) 0.22198(12) 0.34673(17) 0.0399(7) Uani 1 1 d . . . . .
H19 H 0.824712 0.227443 0.311066 0.048 Uiso 1 1 calc R U . . .
C20 C 0.8517(4) 0.17824(14) 0.4024(2) 0.0536(9) Uani 1 1 d . . . . .
H20A H 0.836429 0.142146 0.377749 0.064 Uiso 1 1 calc R U . . .
H20B H 0.918684 0.173439 0.440881 0.064 Uiso 1 1 calc R U . . .
H20C H 0.769688 0.191268 0.424114 0.064 Uiso 1 1 calc R U . . .
C21 C 1.0167(4) 0.20204(18) 0.3019(2) 0.0644(10) Uani 1 1 d . . . . .
H21A H 0.997104 0.165112 0.280453 0.077 Uiso 1 1 calc R U . . .
H21B H 1.033579 0.229208 0.262870 0.077 Uiso 1 1 calc R U . . .
H21C H 1.094568 0.199085 0.333813 0.077 Uiso 1 1 calc R U . . .
C22 C 0.5582(3) 0.25774(11) 0.34790(14) 0.0311(6) Uani 1 1 d . . . . .
C23 C 0.4755(3) 0.17248(14) 0.38595(19) 0.0458(7) Uani 1 1 d . . . . .
C24 C 0.4931(3) 0.20521(14) 0.44644(17) 0.0425(7) Uani 1 1 d . . . . .
C25 C 0.5129(3) 0.18874(14) 0.24765(17) 0.0452(7) Uani 1 1 d . . . . .
H25 H 0.545601 0.221891 0.219543 0.054 Uiso 1 1 calc R U . . .
C26 C 0.3724(4) 0.17728(19) 0.2206(2) 0.0713(12) Uani 1 1 d . . . . .
H26A H 0.373617 0.166692 0.168867 0.086 Uiso 1 1 calc R U . . .
H26B H 0.334575 0.146504 0.249012 0.086 Uiso 1 1 calc R U . . .
H26C H 0.319195 0.211320 0.226469 0.086 Uiso 1 1 calc R U . . .
C27 C 0.6080(5) 0.13953(17) 0.2327(2) 0.0670(11) Uani 1 1 d . . . . .
H27A H 0.603651 0.129723 0.180722 0.080 Uiso 1 1 calc R U . . .
H27B H 0.697765 0.150849 0.245919 0.080 Uiso 1 1 calc R U . . .
H27C H 0.582796 0.106782 0.261870 0.080 Uiso 1 1 calc R U . . .
C28 C 0.4272(5) 0.11250(17) 0.3820(2) 0.0734(12) Uani 1 1 d . . . . .
H28A H 0.424758 0.100065 0.331022 0.088 Uiso 1 1 calc R U . . .
H28B H 0.486777 0.088155 0.410331 0.088 Uiso 1 1 calc R U . . .
H28C H 0.338825 0.110290 0.402228 0.088 Uiso 1 1 calc R U . . .
C29 C 0.4699(4) 0.18934(17) 0.5251(2) 0.0601(10) Uani 1 1 d . . . . .
H29A H 0.490956 0.221489 0.556722 0.072 Uiso 1 1 calc R U . . .
H29B H 0.377561 0.178888 0.531024 0.072 Uiso 1 1 calc R U . . .
H29C H 0.526080 0.157355 0.538533 0.072 Uiso 1 1 calc R U . . .
C30 C 0.5662(3) 0.30918(13) 0.46692(16) 0.0378(6) Uani 1 1 d . . . . .
H30 H 0.599578 0.338663 0.432906 0.045 Uiso 1 1 calc R U . . .
C31 C 0.6722(3) 0.30097(17) 0.52661(17) 0.0510(8) Uani 1 1 d . . . . .
H31A H 0.683606 0.336098 0.554070 0.061 Uiso 1 1 calc R U . . .
H31B H 0.645253 0.270897 0.559820 0.061 Uiso 1 1 calc R U . . .
H31C H 0.755447 0.290669 0.503978 0.061 Uiso 1 1 calc R U . . .
C32 C 0.4363(4) 0.33145(16) 0.4977(2) 0.0558(9) Uani 1 1 d . . . . .
H32A H 0.453509 0.365425 0.526630 0.067 Uiso 1 1 calc R U . . .
H32B H 0.375749 0.340522 0.457243 0.067 Uiso 1 1 calc R U . . .
H32C H 0.396911 0.302571 0.528661 0.067 Uiso 1 1 calc R U . . .

loop_
_atom_site_aniso_label
_atom_site_aniso_U_11
_atom_site_aniso_U_22
_atom_site_aniso_U_33
_atom_site_aniso_U_23
_atom_site_aniso_U_13
_atom_site_aniso_U_12
Mn1 0.0341(2) 0.0266(2) 0.0247(2) 0.00000(14) 0.00003(15) 0.00178(15)
Si1 0.0380(4) 0.0270(4) 0.0350(4) 0.0009(3) -0.0027(3) 0.0032(3)
Si2 0.0522(5) 0.0328(4) 0.0568(6) -0.0061(4) 0.0022(4) 0.0115(4)
Si3 0.0684(6) 0.0389(5) 0.0389(5) 0.0078(4) 0.0004(4) -0.0057(4)
Si4 0.0433(5) 0.0417(5) 0.0747(7) -0.0026(5) -0.0166(4) -0.0007(4)
N1 0.0314(12) 0.0370(13) 0.0352(12) -0.0042(10) -0.0037(9) 0.0015(9)
N2 0.0325(12) 0.0320(12) 0.0393(13) 0.0026(10) -0.0015(9) 0.0034(9)
N3 0.0439(14) 0.0330(13) 0.0348(13) -0.0015(10) 0.0049(10) -0.0041(10)
N4 0.0360(12) 0.0354(12) 0.0294(12) 0.0014(9) 0.0054(9) 0.0002(10)
C1 0.0448(16) 0.0392(15) 0.0234(13) 0.0039(11) 0.0065(11) 0.0033(12)
C2 0.094(3) 0.074(3) 0.068(3) -0.019(2) 0.026(2) 0.007(2)
C3 0.078(3) 0.057(3) 0.115(4) -0.017(3) -0.013(3) 0.035(2)
C4 0.081(3) 0.0392(19) 0.075(3) -0.0137(18) -0.002(2) -0.0036(18)
C5 0.169(5) 0.042(2) 0.063(3) 0.0183(19) 0.009(3) 0.008(3)
C6 0.082(3) 0.123(5) 0.077(3) 0.006(3) 0.015(2) -0.041(3)
C7 0.095(3) 0.060(2) 0.0389(19) 0.0042(16) 0.0020(18) 0.016(2)
C8 0.090(3) 0.074(3) 0.160(5) -0.005(3) -0.074(4) 0.016(3)
C9 0.075(3) 0.063(3) 0.077(3) -0.014(2) -0.026(2) -0.012(2)
C10 0.059(3) 0.092(4) 0.128(5) -0.015(3) 0.021(3) -0.020(3)
C11 0.0313(14) 0.0279(13) 0.0331(14) -0.0022(10) 0.0023(10) 0.0012(10)
C12 0.0341(15) 0.0476(17) 0.0361(15) 0.0006(13) -0.0059(11) -0.0011(13)
C13 0.0341(15) 0.0457(17) 0.0393(15) 0.0064(13) -0.0065(12) 0.0004(12)
C14 0.0392(16) 0.0322(14) 0.0455(16) -0.0097(12) -0.0027(12) 0.0043(12)
C15 0.065(2) 0.054(2) 0.058(2) -0.0175(17) 0.0033(17) 0.0125(17)
C16 0.059(2) 0.0407(18) 0.067(2) 0.0018(16) -0.0005(17) -0.0016(15)
C17 0.051(2) 0.066(2) 0.055(2) -0.0140(18) -0.0184(16) 0.0044(17)
C18 0.052(2) 0.052(2) 0.081(3) 0.0197(19) -0.0224(18) 0.0041(16)
C19 0.0433(16) 0.0285(14) 0.0479(17) -0.0009(12) -0.0030(13) 0.0047(12)
C20 0.057(2) 0.0315(16) 0.072(2) 0.0106(15) -0.0061(17) 0.0023(14)
C21 0.062(2) 0.056(2) 0.075(3) -0.012(2) 0.0112(19) 0.0106(18)
C22 0.0320(14) 0.0308(13) 0.0304(13) 0.0006(10) 0.0012(10) 0.0001(10)
C23 0.0523(19) 0.0364(16) 0.0490(18) 0.0048(13) 0.0108(14) -0.0086(14)
C24 0.0465(18) 0.0396(16) 0.0418(17) 0.0070(13) 0.0110(13) -0.0033(13)
C25 0.058(2) 0.0387(16) 0.0385(16) -0.0080(13) -0.0045(14) -0.0063(14)
C26 0.078(3) 0.069(3) 0.066(3) -0.001(2) -0.016(2) -0.027(2)
C27 0.100(3) 0.049(2) 0.052(2) -0.0136(17) 0.008(2) 0.009(2)
C28 0.103(3) 0.045(2) 0.073(3) 0.0045(19) 0.019(2) -0.022(2)
C29 0.073(2) 0.062(2) 0.046(2) 0.0140(17) 0.0162(18) -0.0040(19)
C30 0.0429(16) 0.0392(16) 0.0313(14) -0.0043(11) 0.0018(12) 0.0003(12)
C31 0.055(2) 0.063(2) 0.0348(16) -0.0014(15) -0.0052(14) -0.0035(16)
C32 0.061(2) 0.058(2) 0.049(2) -0.0090(16) 0.0107(16) 0.0106(17)

loop_
_atom_type_symbol
_atom_type_description
_atom_type_scat_dispersion_real
_atom_type_scat_dispersion_imag
_atom_type_scat_source
C C 0.0033 0.0016
;
International Tables for Crystallography
(Vol. C, Tables 4.2.6.8 and 6.1.1.4)
;
H H 0.0000 0.0000
;
International Tables for Crystallography
(Vol. C, Table 6.1.1.4)
;
N N 0.0061 0.0033
;
International Tables for Crystallography
(Vol. C, Tables 4.2.6.8 and 6.1.1.4)
;
Mn Mn 0.3368 0.7283
;
International Tables for Crystallography
(Vol. C, Tables 4.2.6.8 and 6.1.1.4)
;
Si Si 0.0817 0.0704
;
International Tables for Crystallography
(Vol. C, Tables 4.2.6.8 and 6.1.1.4)
;

loop_
_geom_angle_atom_site_label_1
_geom_angle_atom_site_label_2
_geom_angle_atom_site_label_3
_geom_angle
_geom_angle_site_symmetry_1
_geom_angle_site_symmetry_3
_geom_angle_publ_flag
C1 Mn1 C11 104.26(10) . . ?
C1 Mn1 C22 111.37(10) . . ?
C11 Mn1 C22 96.06(10) . . ?
C1 Mn1 Si1 106.92(8) . . ?
C11 Mn1 Si1 122.94(7) . . ?
C22 Mn1 Si1 114.62(7) . . ?
Si4 Si1 Si2 102.77(5) . . ?
Si4 Si1 Si3 104.06(5) . . ?
Si2 Si1 Si3 103.15(5) . . ?
Si4 Si1 Mn1 105.86(4) . . ?
Si2 Si1 Mn1 129.15(4) . . ?
Si3 Si1 Mn1 109.32(4) . . ?
C2 Si2 C4 106.3(2) . . ?
C2 Si2 C3 104.9(2) . . ?
C4 Si2 C3 104.3(2) . . ?
C2 Si2 Si1 110.67(15) . . ?
C4 Si2 Si1 112.71(13) . . ?
C3 Si2 Si1 117.14(15) . . ?
C7 Si3 C6 106.1(2) . . ?
C7 Si3 C5 105.3(2) . . ?
C6 Si3 C5 107.1(3) . . ?
C7 Si3 Si1 112.91(14) . . ?
C6 Si3 Si1 109.96(16) . . ?
C5 Si3 Si1 114.93(17) . . ?
C8 Si4 C10 107.1(3) . . ?
C8 Si4 C9 104.8(2) . . ?
C10 Si4 C9 106.7(2) . . ?
C8 Si4 Si1 117.83(17) . . ?
C10 Si4 Si1 109.64(17) . . ?
C9 Si4 Si1 110.14(14) . . ?
C11 N1 C12 111.3(2) . . ?
C11 N1 C14 121.3(2) . . ?
C12 N1 C14 127.3(2) . . ?
C11 N2 C13 111.7(2) . . ?
C11 N2 C19 121.4(2) . . ?
C13 N2 C19 126.9(2) . . ?
C22 N3 C23 111.8(2) . . ?
C22 N3 C25 121.0(2) . . ?
C23 N3 C25 127.1(3) . . ?
C22 N4 C24 111.1(2) . . ?
C22 N4 C30 121.1(2) . . ?
C24 N4 C30 127.5(2) . . ?
Mn1 C1 H1A 109.5 . . ?
Mn1 C1 H1B 109.5 . . ?
H1A C1 H1B 109.5 . . ?
Mn1 C1 H1C 109.5 . . ?
H1A C1 H1C 109.5 . . ?
H1B C1 H1C 109.5 . . ?
Si2 C2 H2A 109.5 . . ?
Si2 C2 H2B 109.5 . . ?
H2A C2 H2B 109.5 . . ?
Si2 C2 H2C 109.5 . . ?
H2A C2 H2C 109.5 . . ?
H2B C2 H2C 109.5 . . ?
Si2 C3 H3A 109.5 . . ?
Si2 C3 H3B 109.5 . . ?
H3A C3 H3B 109.5 . . ?
Si2 C3 H3C 109.5 . . ?
H3A C3 H3C 109.5 . . ?
H3B C3 H3C 109.5 . . ?
Si2 C4 H4A 109.5 . . ?
Si2 C4 H4B 109.5 . . ?
H4A C4 H4B 109.5 . . ?
Si2 C4 H4C 109.5 . . ?
H4A C4 H4C 109.5 . . ?
H4B C4 H4C 109.5 . . ?
Si3 C5 H5A 109.5 . . ?
Si3 C5 H5B 109.5 . . ?
H5A C5 H5B 109.5 . . ?
Si3 C5 H5C 109.5 . . ?
H5A C5 H5C 109.5 . . ?
H5B C5 H5C 109.5 . . ?
Si3 C6 H6A 109.5 . . ?
Si3 C6 H6B 109.5 . . ?
H6A C6 H6B 109.5 . . ?
Si3 C6 H6C 109.5 . . ?
H6A C6 H6C 109.5 . . ?
H6B C6 H6C 109.5 . . ?
Si3 C7 H7A 109.5 . . ?
Si3 C7 H7B 109.5 . . ?
H7A C7 H7B 109.5 . . ?
Si3 C7 H7C 109.5 . . ?
H7A C7 H7C 109.5 . . ?
H7B C7 H7C 109.5 . . ?
Si4 C8 H8A 109.5 . . ?
Si4 C8 H8B 109.5 . . ?
H8A C8 H8B 109.5 . . ?
Si4 C8 H8C 109.5 . . ?
H8A C8 H8C 109.5 . . ?
H8B C8 H8C 109.5 . . ?
Si4 C9 H9A 109.5 . . ?
Si4 C9 H9B 109.5 . . ?
H9A C9 H9B 109.5 . . ?
Si4 C9 H9C 109.5 . . ?
H9A C9 H9C 109.5 . . ?
H9B C9 H9C 109.5 . . ?
Si4 C10 H10A 109.5 . . ?
Si4 C10 H10B 109.5 . . ?
H10A C10 H10B 109.5 . . ?
Si4 C10 H10C 109.5 . . ?
H10A C10 H10C 109.5 . . ?
H10B C10 H10C 109.5 . . ?
N2 C11 N1 103.9(2) . . ?
N2 C11 Mn1 123.32(19) . . ?
N1 C11 Mn1 132.58(19) . . ?
C13 C12 N1 106.8(2) . . ?
C13 C12 C17 127.4(3) . . ?
N1 C12 C17 125.9(3) . . ?
C12 C13 N2 106.4(2) . . ?
C12 C13 C18 128.3(3) . . ?
N2 C13 C18 125.3(3) . . ?
N1 C14 C15 112.2(3) . . ?
N1 C14 C16 111.2(2) . . ?
C15 C14 C16 112.9(3) . . ?
N1 C14 H14 106.7 . . ?
C15 C14 H14 106.7 . . ?
C16 C14 H14 106.7 . . ?
C14 C15 H15A 109.5 . . ?
C14 C15 H15B 109.5 . . ?
H15A C15 H15B 109.5 . . ?
C14 C15 H15C 109.5 . . ?
H15A C15 H15C 109.5 . . ?
H15B C15 H15C 109.5 . . ?
C14 C16 H16A 109.5 . . ?
C14 C16 H16B 109.5 . . ?
H16A C16 H16B 109.5 . . ?
C14 C16 H16C 109.5 . . ?
H16A C16 H16C 109.5 . . ?
H16B C16 H16C 109.5 . . ?
C12 C17 H17A 109.5 . . ?
C12 C17 H17B 109.5 . . ?
H17A C17 H17B 109.5 . . ?
C12 C17 H17C 109.5 . . ?
H17A C17 H17C 109.5 . . ?
H17B C17 H17C 109.5 . . ?
C13 C18 H18A 109.5 . . ?
C13 C18 H18B 109.5 . . ?
H18A C18 H18B 109.5 . . ?
C13 C18 H18C 109.5 . . ?
H18A C18 H18C 109.5 . . ?
H18B C18 H18C 109.5 . . ?
N2 C19 C20 112.4(3) . . ?
N2 C19 C21 111.5(3) . . ?
C20 C19 C21 113.6(3) . . ?
N2 C19 H19 106.2 . . ?
C20 C19 H19 106.2 . . ?
C21 C19 H19 106.2 . . ?
C19 C20 H20A 109.5 . . ?
C19 C20 H20B 109.5 . . ?
H20A C20 H20B 109.5 . . ?
C19 C20 H20C 109.5 . . ?
H20A C20 H20C 109.5 . . ?
H20B C20 H20C 109.5 . . ?
C19 C21 H21A 109.5 . . ?
C19 C21 H21B 109.5 . . ?
H21A C21 H21B 109.5 . . ?
C19 C21 H21C 109.5 . . ?
H21A C21 H21C 109.5 . . ?
H21B C21 H21C 109.5 . . ?
N3 C22 N4 103.9(2) . . ?
N3 C22 Mn1 127.66(19) . . ?
N4 C22 Mn1 126.60(19) . . ?
C24 C23 N3 106.3(3) . . ?
C24 C23 C28 128.0(3) . . ?
N3 C23 C28 125.7(3) . . ?
C23 C24 N4 106.9(3) . . ?
C23 C24 C29 127.8(3) . . ?
N4 C24 C29 125.3(3) . . ?
N3 C25 C26 111.5(3) . . ?
N3 C25 C27 111.3(3) . . ?
C26 C25 C27 113.1(3) . . ?
N3 C25 H25 106.8 . . ?
C26 C25 H25 106.8 . . ?
C27 C25 H25 106.8 . . ?
C25 C26 H26A 109.5 . . ?
C25 C26 H26B 109.5 . . ?
H26A C26 H26B 109.5 . . ?
C25 C26 H26C 109.5 . . ?
H26A C26 H26C 109.5 . . ?
H26B C26 H26C 109.5 . . ?
C25 C27 H27A 109.5 . . ?
C25 C27 H27B 109.5 . . ?
H27A C27 H27B 109.5 . . ?
C25 C27 H27C 109.5 . . ?
H27A C27 H27C 109.5 . . ?
H27B C27 H27C 109.5 . . ?
C23 C28 H28A 109.5 . . ?
C23 C28 H28B 109.5 . . ?
H28A C28 H28B 109.5 . . ?
C23 C28 H28C 109.5 . . ?
H28A C28 H28C 109.5 . . ?
H28B C28 H28C 109.5 . . ?
C24 C29 H29A 109.5 . . ?
C24 C29 H29B 109.5 . . ?
H29A C29 H29B 109.5 . . ?
C24 C29 H29C 109.5 . . ?
H29A C29 H29C 109.5 . . ?
H29B C29 H29C 109.5 . . ?
N4 C30 C31 112.8(3) . . ?
N4 C30 C32 110.7(3) . . ?
C31 C30 C32 112.4(3) . . ?
N4 C30 H30 106.8 . . ?
C31 C30 H30 106.8 . . ?
C32 C30 H30 106.8 . . ?
C30 C31 H31A 109.5 . . ?
C30 C31 H31B 109.5 . . ?
H31A C31 H31B 109.5 . . ?
C30 C31 H31C 109.5 . . ?
H31A C31 H31C 109.5 . . ?
H31B C31 H31C 109.5 . . ?
C30 C32 H32A 109.5 . . ?
C30 C32 H32B 109.5 . . ?
H32A C32 H32B 109.5 . . ?
C30 C32 H32C 109.5 . . ?
H32A C32 H32C 109.5 . . ?
H32B C32 H32C 109.5 . . ?

loop_
_geom_bond_atom_site_label_1
_geom_bond_atom_site_label_2
_geom_bond_distance
_geom_bond_site_symmetry_2
_geom_bond_publ_flag
Mn1 C1 2.202(3) . ?
Mn1 C11 2.258(3) . ?
Mn1 C22 2.263(3) . ?
Mn1 Si1 2.6519(9) . ?
Si1 Si4 2.3370(12) . ?
Si1 Si2 2.3400(12) . ?
Si1 Si3 2.3443(12) . ?
Si2 C2 1.884(4) . ?
Si2 C4 1.885(4) . ?
Si2 C3 1.889(4) . ?
Si3 C7 1.876(4) . ?
Si3 C6 1.876(5) . ?
Si3 C5 1.887(4) . ?
Si4 C8 1.874(5) . ?
Si4 C10 1.876(5) . ?
Si4 C9 1.883(4) . ?
N1 C11 1.362(3) . ?
N1 C12 1.394(4) . ?
N1 C14 1.473(4) . ?
N2 C11 1.361(3) . ?
N2 C13 1.391(4) . ?
N2 C19 1.479(4) . ?
N3 C22 1.363(3) . ?
N3 C23 1.392(4) . ?
N3 C25 1.477(4) . ?
N4 C22 1.364(3) . ?
N4 C24 1.397(4) . ?
N4 C30 1.476(4) . ?
C1 H1A 0.9700 . ?
C1 H1B 0.9700 . ?
C1 H1C 0.9700 . ?
C2 H2A 0.9700 . ?
C2 H2B 0.9700 . ?
C2 H2C 0.9700 . ?
C3 H3A 0.9700 . ?
C3 H3B 0.9700 . ?
C3 H3C 0.9700 . ?
C4 H4A 0.9700 . ?
C4 H4B 0.9700 . ?
C4 H4C 0.9700 . ?
C5 H5A 0.9700 . ?
C5 H5B 0.9700 . ?
C5 H5C 0.9700 . ?
C6 H6A 0.9700 . ?
C6 H6B 0.9700 . ?
C6 H6C 0.9700 . ?
C7 H7A 0.9700 . ?
C7 H7B 0.9700 . ?
C7 H7C 0.9700 . ?
C8 H8A 0.9700 . ?
C8 H8B 0.9700 . ?
C8 H8C 0.9700 . ?
C9 H9A 0.9700 . ?
C9 H9B 0.9700 . ?
C9 H9C 0.9700 . ?
C10 H10A 0.9700 . ?
C10 H10B 0.9700 . ?
C10 H10C 0.9700 . ?
C12 C13 1.351(5) . ?
C12 C17 1.502(4) . ?
C13 C18 1.490(4) . ?
C14 C15 1.515(4) . ?
C14 C16 1.520(5) . ?
C14 H14 0.9900 . ?
C15 H15A 0.9700 . ?
C15 H15B 0.9700 . ?
C15 H15C 0.9700 . ?
C16 H16A 0.9700 . ?
C16 H16B 0.9700 . ?
C16 H16C 0.9700 . ?
C17 H17A 0.9700 . ?
C17 H17B 0.9700 . ?
C17 H17C 0.9700 . ?
C18 H18A 0.9700 . ?
C18 H18B 0.9700 . ?
C18 H18C 0.9700 . ?
C19 C20 1.523(4) . ?
C19 C21 1.523(5) . ?
C19 H19 0.9900 . ?
C20 H20A 0.9700 . ?
C20 H20B 0.9700 . ?
C20 H20C 0.9700 . ?
C21 H21A 0.9700 . ?
C21 H21B 0.9700 . ?
C21 H21C 0.9700 . ?
C23 C24 1.349(5) . ?
C23 C28 1.492(5) . ?
C24 C29 1.496(4) . ?
C25 C26 1.516(5) . ?
C25 C27 1.529(5) . ?
C25 H25 0.9900 . ?
C26 H26A 0.9700 . ?
C26 H26B 0.9700 . ?
C26 H26C 0.9700 . ?
C27 H27A 0.9700 . ?
C27 H27B 0.9700 . ?
C27 H27C 0.9700 . ?
C28 H28A 0.9700 . ?
C28 H28B 0.9700 . ?
C28 H28C 0.9700 . ?
C29 H29A 0.9700 . ?
C29 H29B 0.9700 . ?
C29 H29C 0.9700 . ?
C30 C31 1.522(4) . ?
C30 C32 1.523(4) . ?
C30 H30 0.9900 . ?
C31 H31A 0.9700 . ?
C31 H31B 0.9700 . ?
C31 H31C 0.9700 . ?
C32 H32A 0.9700 . ?
C32 H32B 0.9700 . ?
C32 H32C 0.9700 . ?

loop_
_geom_torsion_atom_site_label_1
_geom_torsion_atom_site_label_2
_geom_torsion_atom_site_label_3
_geom_torsion_atom_site_label_4
_geom_torsion
_geom_torsion_site_symmetry_1
_geom_torsion_site_symmetry_2
_geom_torsion_site_symmetry_3
_geom_torsion_site_symmetry_4
_geom_torsion_publ_flag
C13 N2 C11 N1 0.5(3) . . . . ?
C19 N2 C11 N1 -179.1(2) . . . . ?
C13 N2 C11 Mn1 -174.95(19) . . . . ?
C19 N2 C11 Mn1 5.5(4) . . . . ?
C12 N1 C11 N2 -0.3(3) . . . . ?
C14 N1 C11 N2 175.5(2) . . . . ?
C12 N1 C11 Mn1 174.5(2) . . . . ?
C14 N1 C11 Mn1 -9.6(4) . . . . ?
C11 N1 C12 C13 0.0(3) . . . . ?
C14 N1 C12 C13 -175.5(3) . . . . ?
C11 N1 C12 C17 -178.8(3) . . . . ?
C14 N1 C12 C17 5.6(5) . . . . ?
N1 C12 C13 N2 0.3(3) . . . . ?
C17 C12 C13 N2 179.1(3) . . . . ?
N1 C12 C13 C18 179.7(3) . . . . ?
C17 C12 C13 C18 -1.5(6) . . . . ?
C11 N2 C13 C12 -0.5(3) . . . . ?
C19 N2 C13 C12 179.0(3) . . . . ?
C11 N2 C13 C18 -179.9(3) . . . . ?
C19 N2 C13 C18 -0.4(5) . . . . ?
C11 N1 C14 C15 121.9(3) . . . . ?
C12 N1 C14 C15 -63.0(4) . . . . ?
C11 N1 C14 C16 -110.6(3) . . . . ?
C12 N1 C14 C16 64.5(4) . . . . ?
C11 N2 C19 C20 -116.4(3) . . . . ?
C13 N2 C19 C20 64.2(4) . . . . ?
C11 N2 C19 C21 114.7(3) . . . . ?
C13 N2 C19 C21 -64.8(4) . . . . ?
C23 N3 C22 N4 0.1(3) . . . . ?
C25 N3 C22 N4 177.9(2) . . . . ?
C23 N3 C22 Mn1 165.3(2) . . . . ?
C25 N3 C22 Mn1 -16.9(4) . . . . ?
C24 N4 C22 N3 0.3(3) . . . . ?
C30 N4 C22 N3 -174.3(2) . . . . ?
C24 N4 C22 Mn1 -165.0(2) . . . . ?
C30 N4 C22 Mn1 20.3(4) . . . . ?
C22 N3 C23 C24 -0.5(4) . . . . ?
C25 N3 C23 C24 -178.1(3) . . . . ?
C22 N3 C23 C28 -178.4(3) . . . . ?
C25 N3 C23 C28 4.0(6) . . . . ?
N3 C23 C24 N4 0.7(4) . . . . ?
C28 C23 C24 N4 178.5(4) . . . . ?
N3 C23 C24 C29 -177.1(3) . . . . ?
C28 C23 C24 C29 0.7(6) . . . . ?
C22 N4 C24 C23 -0.6(4) . . . . ?
C30 N4 C24 C23 173.6(3) . . . . ?
C22 N4 C24 C29 177.2(3) . . . . ?
C30 N4 C24 C29 -8.5(5) . . . . ?
C22 N3 C25 C26 -115.9(3) . . . . ?
C23 N3 C25 C26 61.5(4) . . . . ?
C22 N3 C25 C27 116.7(3) . . . . ?
C23 N3 C25 C27 -65.9(4) . . . . ?
C22 N4 C30 C31 -121.9(3) . . . . ?
C24 N4 C30 C31 64.4(4) . . . . ?
C22 N4 C30 C32 111.2(3) . . . . ?
C24 N4 C30 C32 -62.5(4) . . . . ?
